data_7036177
loop_
_publ_author_name
'Yorsaeng, Sakkawet'
'Tsutsumi, Ken'
'Kitiyanan, Boonyarach'
'Nomura, Kotohiro'

_publ_section_title
;
 Synthesis and structural analysis of tungsten-carbonyl dimers bridged
 with oligo(2,5-dialkoxy-1,4-phenylene vinylene)s through pyridine
 coordination.
;
_journal_issue 38
_journal_name_full 'Dalton transactions (Cambridge, England : 2003)'
_journal_page_first 16728
_journal_page_last 16736
_journal_paper_doi 10.1039/c5dt02726h
_journal_volume 44
_journal_year 2015
_chemical_formula_moiety 'C20 H8 N2 O10 W2'
_chemical_formula_sum 'C20 H8 N2 O10 W2'
_chemical_formula_weight 803.99
_space_group_crystal_system orthorhombic
_space_group_IT_number 61
_space_group_name_Hall '-P 2ac 2ab'
_space_group_name_H-M_alt 'P b c a'
_symmetry_space_group_name_Hall '-P 2ac 2ab'
_symmetry_space_group_name_H-M 'P b c a'
_atom_sites_solution_hydrogens geom
_atom_sites_solution_primary direct
_atom_sites_solution_secondary difmap
_audit_update_record
;
2015-06-30 deposited with the CCDC.
2015-08-18 downloaded from the CCDC.
;
_cell_angle_alpha 90.0000
_cell_angle_beta 90.0000
_cell_angle_gamma 90.0000
_cell_formula_units_Z 8
_cell_length_a 22.658(2)
_cell_length_b 14.6316(16)
_cell_length_c 13.4069(14)
_cell_measurement_reflns_used 17303
_cell_measurement_temperature 93
_cell_measurement_theta_max 27.50
_cell_measurement_theta_min 3.00
_cell_volume 4444.7(8)
_computing_cell_refinement 'CrystalClear-SM Expert 2.1 b29'
_computing_data_collection 'CrystalClear-SM Expert 2.1 b29 (Rigaku, 2013)'
_computing_data_reduction 'CrystalClear-SM Expert 2.1 b29'
_computing_molecular_graphics 'CrystalStructure 4.1'
_computing_publication_material 'CrystalStructure 4.1 (Rigaku, 2014)'
_computing_structure_refinement 'SHELXL97 (Sheldrick, 2008)'
_computing_structure_solution 'SHELXS97 (Sheldrick, 2008)'
_diffrn_ambient_temperature 93
_diffrn_detector_area_resol_mean 5.814
_diffrn_measured_fraction_theta_full 0.994
_diffrn_measured_fraction_theta_max 0.995
_diffrn_measurement_device_type 'Rigaku XtaLAB P200'
_diffrn_measurement_method \w
_diffrn_radiation_type 'Mo K\a'
_diffrn_radiation_wavelength 0.71075
_diffrn_reflns_av_R_equivalents 0.0514
_diffrn_reflns_laue_measured_fraction_full 0.994
_diffrn_reflns_laue_measured_fraction_max 0.995
_diffrn_reflns_limit_h_max 29
_diffrn_reflns_limit_h_min -29
_diffrn_reflns_limit_k_max 18
_diffrn_reflns_limit_k_min -18
_diffrn_reflns_limit_l_max 17
_diffrn_reflns_limit_l_min -17
_diffrn_reflns_number 136137
_diffrn_reflns_point_group_measured_fraction_full 0.994
_diffrn_reflns_point_group_measured_fraction_max 0.995
_diffrn_reflns_theta_full 25.242
_diffrn_reflns_theta_max 27.490
_diffrn_reflns_theta_min 3.039
_diffrn_standards_number 0
_exptl_absorpt_coefficient_mu 10.415
_exptl_absorpt_correction_T_max 0.233
_exptl_absorpt_correction_T_min 0.164
_exptl_absorpt_correction_type numerical
_exptl_absorpt_process_details 'NUMABS (Rigaku, 1999)'
_exptl_crystal_colour red
_exptl_crystal_density_diffrn 2.403
_exptl_crystal_density_method 'not measured'
_exptl_crystal_description prism
_exptl_crystal_F_000 2960.00
_exptl_crystal_recrystallization_method 'Re-crystallisation from solvent: dichloromethane/hexane'
_exptl_crystal_size_max 0.340
_exptl_crystal_size_mid 0.170
_exptl_crystal_size_min 0.140
_refine_diff_density_max 0.51
_refine_diff_density_min -0.74
_refine_ls_extinction_method none
_refine_ls_goodness_of_fit_ref 1.143
_refine_ls_hydrogen_treatment constr
_refine_ls_number_parameters 307
_refine_ls_number_reflns 5073
_refine_ls_number_restraints 0
_refine_ls_R_factor_all 0.0143
_refine_ls_R_factor_gt 0.0120
_refine_ls_shift/su_max 0.005
_refine_ls_structure_factor_coef Fsqd
_refine_ls_weighting_details 'w = 1/[\s^2^(Fo^2^)+(0.0143P)^2^+1.4465P] where P=(Fo^2^+2Fc^2^)/3'
_refine_ls_weighting_scheme calc
_refine_ls_wR_factor_gt 0.0288
_refine_ls_wR_factor_ref 0.0292
_reflns_number_gt 4767
_reflns_number_total 5073
_reflns_threshold_expression F^2^>2.0\s(F^2^)
_cod_data_source_file c5dt02726h2.cif
_cod_data_source_block WBPDW
_cod_depositor_comments 'Adding full bibliography for 7036177--7036179.cif.'
_cod_database_code 7036177

loop_
_symmetry_equiv_pos_site_id
_space_group_symop_operation_xyz
1 +X,+Y,+Z
2 1/2-X,1/2+Y,+Z
3 +X,1/2-Y,1/2+Z
4 1/2-X,-Y,1/2+Z
5 -X,-Y,-Z
6 1/2+X,1/2-Y,-Z
7 -X,1/2+Y,1/2-Z
8 1/2+X,+Y,1/2-Z

loop_
_atom_site_label
_atom_site_type_symbol
_atom_site_fract_x
_atom_site_fract_y
_atom_site_fract_z
_atom_site_U_iso_or_equiv
_atom_site_adp_type
_atom_site_occupancy
_atom_site_site_symmetry_multiplicity
_atom_site_calc_flag
_atom_site_refinement_flags
W1 W 0.58144(2) 0.19426(2) 0.02250(2) 0.00952(3) Uani 1 8 d .
W2 W 0.18697(2) 0.66313(2) 0.20316(2) 0.01003(3) Uani 1 8 d .
O1 O 0.66940(8) 0.02894(11) 0.01684(13) 0.0239(4) Uani 1 8 d .
O2 O 0.68351(7) 0.30517(11) 0.13209(12) 0.0192(3) Uani 1 8 d .
O3 O 0.62943(7) 0.26776(11) -0.18590(12) 0.0218(3) Uani 1 8 d .
O4 O 0.49207(8) 0.06689(11) -0.09835(12) 0.0257(4) Uani 1 8 d .
O5 O 0.52417(7) 0.12185(11) 0.22539(12) 0.0225(3) Uani 1 8 d .
O6 O 0.07572(7) 0.77549(12) 0.26804(12) 0.0215(3) Uani 1 8 d .
O7 O 0.11617(8) 0.47776(12) 0.23782(14) 0.0300(4) Uani 1 8 d .
O8 O 0.13025(8) 0.67246(12) -0.01478(13) 0.0270(4) Uani 1 8 d .
O9 O 0.25476(7) 0.85192(10) 0.16145(13) 0.0212(3) Uani 1 8 d .
O10 O 0.22115(7) 0.67083(11) 0.43338(12) 0.0228(3) Uani 1 8 d .
N1 N 0.51885(8) 0.31466(11) 0.03559(13) 0.0106(3) Uani 1 8 d .
N2 N 0.26910(7) 0.58341(11) 0.15895(13) 0.0110(3) Uani 1 8 d .
C1 C 0.47464(10) 0.32752(14) -0.03004(16) 0.0146(4) Uani 1 8 d .
C2 C 0.42845(9) 0.38654(15) -0.01252(16) 0.0147(4) Uani 1 8 d .
C3 C 0.42605(8) 0.43653(13) 0.07617(16) 0.0112(4) Uani 1 8 d .
C4 C 0.47435(9) 0.42888(13) 0.14013(15) 0.0133(4) Uani 1 8 d .
C5 C 0.51896(9) 0.36832(14) 0.11745(16) 0.0133(4) Uani 1 8 d .
C6 C 0.30445(9) 0.54441(14) 0.22766(16) 0.0139(4) Uani 1 8 d .
C7 C 0.35574(9) 0.49788(13) 0.20403(15) 0.0134(4) Uani 1 8 d .
C8 C 0.37295(9) 0.49004(13) 0.10420(15) 0.0115(4) Uani 1 8 d .
C9 C 0.33649(9) 0.53024(13) 0.03287(16) 0.0132(4) Uani 1 8 d .
C10 C 0.28571(9) 0.57554(13) 0.06253(16) 0.0128(4) Uani 1 8 d .
C11 C 0.63665(9) 0.08926(14) 0.01791(15) 0.0150(4) Uani 1 8 d .
C12 C 0.64577(9) 0.26627(14) 0.09461(15) 0.0130(4) Uani 1 8 d .
C13 C 0.61227(9) 0.24207(14) -0.11070(16) 0.0136(4) Uani 1 8 d .
C14 C 0.52210(10) 0.11473(14) -0.05483(16) 0.0164(4) Uani 1 8 d .
C15 C 0.54532(9) 0.14767(13) 0.15361(16) 0.0146(4) Uani 1 8 d .
C16 C 0.11686(9) 0.73378(14) 0.24375(16) 0.0151(4) Uani 1 8 d .
C17 C 0.14259(10) 0.54326(15) 0.22558(16) 0.0170(4) Uani 1 8 d .
C18 C 0.15310(9) 0.66684(14) 0.06129(17) 0.0155(4) Uani 1 8 d .
C19 C 0.23177(9) 0.78368(14) 0.17612(16) 0.0138(4) Uani 1 8 d .
C20 C 0.21163(9) 0.66672(14) 0.34959(17) 0.0145(4) Uani 1 8 d .
H1 H 0.47534 0.29447 -0.09102 0.0176 Uiso 1 8 calc R
H2 H 0.39813 0.39328 -0.06089 0.0177 Uiso 1 8 calc R
H3 H 0.47648 0.46511 0.19883 0.0159 Uiso 1 8 calc R
H4 H 0.55153 0.36411 0.16183 0.0160 Uiso 1 8 calc R
H5 H 0.29359 0.5491 0.2959 0.0166 Uiso 1 8 calc R
H6 H 0.37911 0.47142 0.25528 0.0160 Uiso 1 8 calc R
H7 H 0.34641 0.52658 -0.03586 0.0158 Uiso 1 8 calc R
H8 H 0.26144 0.60233 0.0127 0.0154 Uiso 1 8 calc R

loop_
_atom_site_aniso_label
_atom_site_aniso_U_11
_atom_site_aniso_U_22
_atom_site_aniso_U_33
_atom_site_aniso_U_12
_atom_site_aniso_U_13
_atom_site_aniso_U_23
W1 0.01122(5) 0.00951(4) 0.00782(4) 0.00137(3) 0.00028(3) -0.00047(3)
W2 0.00885(5) 0.01122(4) 0.01001(4) 0.00074(3) 0.00079(3) 0.00023(3)
O1 0.0255(9) 0.0178(8) 0.0284(9) 0.0090(7) -0.0022(7) -0.0038(7)
O2 0.0189(8) 0.0228(8) 0.0159(8) -0.0031(6) -0.0035(6) 0.0007(6)
O3 0.0258(9) 0.0269(9) 0.0128(8) 0.0013(7) 0.0020(7) 0.0029(6)
O4 0.0320(10) 0.0199(8) 0.0253(9) -0.0053(7) -0.0087(7) -0.0028(7)
O5 0.0297(9) 0.0201(8) 0.0176(8) -0.0011(7) 0.0067(7) 0.0052(6)
O6 0.0181(8) 0.0254(8) 0.0211(9) 0.0092(7) 0.0060(7) 0.0050(7)
O7 0.0337(10) 0.0253(9) 0.0309(10) -0.0124(8) 0.0051(8) 0.0050(8)
O8 0.0303(10) 0.0265(9) 0.0242(9) 0.0028(7) -0.0123(8) 0.0025(7)
O9 0.0220(9) 0.0164(8) 0.0252(9) -0.0021(6) 0.0003(7) 0.0032(7)
O10 0.0227(9) 0.0320(9) 0.0137(8) 0.0020(7) -0.0008(7) -0.0013(7)
N1 0.0106(8) 0.0104(8) 0.0109(8) 0.0001(6) 0.0014(7) -0.0007(6)
N2 0.0110(8) 0.0099(8) 0.0121(8) -0.0009(6) 0.0007(7) -0.0010(7)
C1 0.0166(11) 0.0163(10) 0.0110(10) 0.0017(8) -0.0019(8) -0.0029(8)
C2 0.0128(10) 0.0197(10) 0.0117(10) 0.0015(8) -0.0027(8) -0.0007(8)
C3 0.0109(10) 0.0091(9) 0.0138(10) 0.0001(7) 0.0010(8) 0.0010(8)
C4 0.0157(10) 0.0121(9) 0.0120(10) 0.0005(8) -0.0012(8) -0.0038(7)
C5 0.0117(10) 0.0150(10) 0.0134(10) 0.0008(8) -0.0037(8) -0.0032(8)
C6 0.0166(11) 0.0144(10) 0.0105(10) 0.0004(8) 0.0008(8) -0.0004(8)
C7 0.0148(10) 0.0128(10) 0.0124(10) 0.0021(8) -0.0028(8) 0.0005(8)
C8 0.0113(10) 0.0090(9) 0.0143(10) -0.0014(7) -0.0001(8) -0.0019(7)
C9 0.0137(10) 0.0136(10) 0.0123(10) 0.0005(8) 0.0014(8) -0.0004(8)
C10 0.0126(10) 0.0138(9) 0.0120(10) 0.0011(8) -0.0015(8) 0.0020(8)
C11 0.0167(11) 0.0164(10) 0.0119(10) -0.0007(8) -0.0011(8) -0.0006(8)
C12 0.0142(10) 0.0154(10) 0.0094(10) 0.0037(8) 0.0022(8) 0.0029(8)
C13 0.0129(10) 0.0146(10) 0.0134(10) 0.0026(8) -0.0004(8) -0.0024(8)
C14 0.0192(11) 0.0158(10) 0.0144(10) 0.0018(9) -0.0002(9) 0.0017(8)
C15 0.0163(11) 0.0108(9) 0.0166(11) 0.0014(8) -0.0007(9) -0.0018(8)
C16 0.0156(11) 0.0183(10) 0.0114(10) 0.0005(8) 0.0006(8) 0.0037(8)
C17 0.0160(11) 0.0212(11) 0.0137(10) 0.0006(9) 0.0009(8) 0.0003(8)
C18 0.0150(11) 0.0122(9) 0.0193(11) 0.0014(8) 0.0001(9) -0.0003(8)
C19 0.0121(10) 0.0160(10) 0.0134(10) 0.0049(8) 0.0004(8) -0.0019(8)
C20 0.0100(10) 0.0168(10) 0.0168(11) 0.0019(8) 0.0029(9) 0.0000(8)

loop_
_atom_type_symbol
_atom_type_description
_atom_type_scat_dispersion_real
_atom_type_scat_dispersion_imag
_atom_type_scat_source
C C 0.0033 0.0016
;
International Tables for Crystallography
(Vol. C, Tables 4.2.6.8 and 6.1.1.4)
;
H H 0.0000 0.0000
;
International Tables for Crystallography
(Vol. C, Table 6.1.1.4)
;
N N 0.0061 0.0033
;
International Tables for Crystallography
(Vol. C, Tables 4.2.6.8 and 6.1.1.4)
;
O O 0.0106 0.0060
;
International Tables for Crystallography
(Vol. C, Tables 4.2.6.8 and 6.1.1.4)
;
W W -0.8490 6.8722
;
International Tables for Crystallography
(Vol. C, Tables 4.2.6.8 and 6.1.1.4)
;

loop_
_geom_angle_atom_site_label_1
_geom_angle_atom_site_label_2
_geom_angle_atom_site_label_3
_geom_angle
_geom_angle_publ_flag
N1 W1 C11 177.32(7) yes
N1 W1 C12 90.51(7) yes
N1 W1 C13 90.89(7) yes
N1 W1 C14 93.99(8) yes
N1 W1 C15 86.70(7) yes
C11 W1 C12 87.94(8) yes
C11 W1 C13 91.29(8) yes
C11 W1 C14 87.62(8) yes
C11 W1 C15 91.19(8) yes
C12 W1 C13 89.60(8) yes
C12 W1 C14 175.20(9) yes
C12 W1 C15 92.89(8) yes
C13 W1 C14 88.66(8) yes
C13 W1 C15 176.54(8) yes
C14 W1 C15 89.04(8) yes
N2 W2 C16 178.69(8) yes
N2 W2 C17 90.04(8) yes
N2 W2 C18 94.47(7) yes
N2 W2 C19 89.43(7) yes
N2 W2 C20 92.28(7) yes
C16 W2 C17 90.74(9) yes
C16 W2 C18 86.60(9) yes
C16 W2 C19 89.81(8) yes
C16 W2 C20 86.65(9) yes
C17 W2 C18 88.57(8) yes
C17 W2 C19 178.35(9) yes
C17 W2 C20 90.88(8) yes
C18 W2 C19 89.92(8) yes
C18 W2 C20 173.22(8) yes
C19 W2 C20 90.70(8) yes
W1 N1 C1 121.54(13) yes
W1 N1 C5 120.91(14) yes
C1 N1 C5 116.84(18) yes
W2 N2 C6 121.69(14) yes
W2 N2 C10 121.39(13) yes
C6 N2 C10 116.89(17) yes
N1 C1 C2 122.79(19) yes
C1 C2 C3 120.20(19) yes
C2 C3 C4 116.79(18) yes
C2 C3 C8 121.56(18) yes
C4 C3 C8 121.52(18) yes
C3 C4 C5 119.43(19) yes
N1 C5 C4 123.52(19) yes
N2 C6 C7 123.44(19) yes
C6 C7 C8 119.58(19) yes
C3 C8 C7 120.77(18) yes
C3 C8 C9 121.97(18) yes
C7 C8 C9 117.17(18) yes
C8 C9 C10 119.80(19) yes
N2 C10 C9 123.12(19) yes
W1 C11 O1 178.60(18) yes
W1 C12 O2 177.05(18) yes
W1 C13 O3 179.10(18) yes
W1 C14 O4 175.70(19) yes
W1 C15 O5 178.58(18) yes
W2 C16 O6 179.69(18) yes
W2 C17 O7 177.9(2) yes
W2 C18 O8 174.42(19) yes
W2 C19 O9 177.66(18) yes
W2 C20 O10 174.76(18) yes
N1 C1 H1 118.608 no
C2 C1 H1 118.601 no
C1 C2 H2 119.890 no
C3 C2 H2 119.905 no
C3 C4 H3 120.286 no
C5 C4 H3 120.281 no
N1 C5 H4 118.237 no
C4 C5 H4 118.246 no
N2 C6 H5 118.286 no
C7 C6 H5 118.272 no
C6 C7 H6 120.206 no
C8 C7 H6 120.217 no
C8 C9 H7 120.096 no
C10 C9 H7 120.107 no
N2 C10 H8 118.450 no
C9 C10 H8 118.430 no

loop_
_geom_bond_atom_site_label_1
_geom_bond_atom_site_label_2
_geom_bond_distance
_geom_bond_publ_flag
W1 N1 2.2683(17) yes
W1 C11 1.982(2) yes
W1 C12 2.042(2) yes
W1 C13 2.041(2) yes
W1 C14 2.058(2) yes
W1 C15 2.055(2) yes
W2 N2 2.2748(17) yes
W2 C16 1.972(2) yes
W2 C17 2.044(2) yes
W2 C18 2.052(2) yes
W2 C19 2.067(2) yes
W2 C20 2.042(2) yes
O1 C11 1.153(3) yes
O2 C12 1.144(3) yes
O3 C13 1.144(3) yes
O4 C14 1.137(3) yes
O5 C15 1.140(3) yes
O6 C16 1.161(3) yes
O7 C17 1.142(3) yes
O8 C18 1.147(3) yes
O9 C19 1.143(3) yes
O10 C20 1.145(3) yes
N1 C1 1.346(3) yes
N1 C5 1.349(3) yes
N2 C6 1.347(3) yes
N2 C10 1.351(3) yes
C1 C2 1.377(3) yes
C2 C3 1.397(3) yes
C3 C4 1.395(3) yes
C3 C8 1.484(3) yes
C4 C5 1.378(3) yes
C6 C7 1.384(3) yes
C7 C8 1.399(3) yes
C8 C9 1.394(3) yes
C9 C10 1.386(3) yes
C1 H1 0.950 no
C2 H2 0.950 no
C4 H3 0.950 no
C5 H4 0.950 no
C6 H5 0.950 no
C7 H6 0.950 no
C9 H7 0.950 no
C10 H8 0.950 no

loop_
_geom_contact_atom_site_label_1
_geom_contact_atom_site_label_2
_geom_contact_distance
_geom_contact_publ_flag
_geom_contact_site_symmetry_2
O8 C16 3.593(3) no .
O10 C16 3.591(3) no .
N1 C3 2.810(3) no .
N2 C8 2.818(3) no .
C1 C4 2.721(3) no .
C1 C13 3.529(3) no .
C1 C14 3.311(3) no .
C2 C5 2.704(3) no .
C2 C9 3.022(3) no .
C4 C7 2.996(3) no .
C5 C12 3.253(3) no .
C5 C15 3.319(3) no .
C6 C9 2.718(3) no .
C6 C20 3.209(3) no .
C7 C10 2.722(3) no .
C10 C18 3.288(3) no .
O1 O8 3.078(2) no 6_555
O1 O9 3.421(2) no 5_665
O1 O10 3.302(2) no 7_645
O1 C6 3.484(3) no 7_645
O1 C10 3.227(3) no 6_555
O1 C17 3.471(3) no 6_555
O1 C18 3.072(3) no 6_555
O2 O3 2.932(2) no 3_555
O2 O7 3.427(2) no 8_555
O2 O9 3.176(2) no 7_645
O2 O10 3.050(2) no 7_645
O2 C9 3.301(3) no 5_665
O2 C10 3.216(3) no 5_665
O2 C19 3.224(3) no 7_645
O2 C20 3.132(3) no 7_645
O3 O2 2.932(2) no 3_554
O3 O5 3.116(2) no 3_554
O3 O9 3.172(2) no 5_665
O3 N2 3.187(2) no 5_665
O3 C6 3.180(3) no 5_665
O3 C7 3.454(3) no 5_665
O3 C10 3.419(3) no 5_665
O3 C12 3.007(3) no 3_554
O3 C15 3.129(3) no 3_554
O3 C19 3.236(3) no 5_665
O4 O4 3.304(2) no 5_655
O4 O5 3.265(2) no 5_655
O4 O6 3.300(2) no 4_564
O4 O7 3.439(3) no 6_555
O4 O8 3.365(3) no 2_545
O4 C4 3.530(3) no 3_554
O4 C14 3.374(3) no 5_655
O4 C15 3.335(3) no 5_655
O5 O3 3.116(2) no 3_555
O5 O4 3.265(2) no 5_655
O5 O6 3.241(2) no 2_545
O5 C1 3.544(3) no 3_555
O5 C4 3.350(3) no 7_645
O5 C7 3.404(3) no 7_645
O5 C13 3.575(3) no 3_555
O5 C16 3.599(3) no 2_545
O6 O4 3.300(2) no 4_565
O6 O5 3.241(2) no 2_555
O6 O8 3.253(2) no 3_565
O6 C1 3.302(3) no 4_565
O6 C3 3.489(3) no 2_555
O6 C4 3.044(3) no 2_555
O6 C5 3.244(3) no 2_555
O7 O2 3.427(2) no 8_455
O7 O4 3.439(3) no 6_455
O7 C5 3.344(3) no 8_455
O7 C11 3.596(3) no 6_455
O7 C14 3.520(3) no 6_455
O8 O1 3.078(2) no 6_455
O8 O4 3.365(3) no 2_555
O8 O6 3.253(2) no 3_564
O8 O10 3.160(2) no 3_564
O8 C1 3.292(3) no 2_555
O8 C2 3.403(3) no 2_555
O8 C14 3.594(3) no 2_555
O8 C16 3.529(3) no 3_564
O8 C20 3.499(3) no 3_564
O9 O1 3.421(2) no 5_665
O9 O2 3.176(2) no 7_655
O9 O3 3.172(2) no 5_665
O9 O10 3.169(2) no 3_564
O9 N2 3.430(2) no 2_555
O9 C6 3.243(3) no 2_555
O9 C7 3.340(3) no 2_555
O9 C11 3.546(3) no 5_665
O9 C13 3.381(3) no 5_665
O10 O1 3.302(2) no 7_655
O10 O2 3.050(2) no 7_655
O10 O8 3.160(2) no 3_565
O10 O9 3.169(2) no 3_565
O10 C2 3.567(3) no 4_565
O10 C9 3.484(3) no 4_565
O10 C11 3.497(3) no 7_655
O10 C12 3.344(3) no 7_655
O10 C18 3.311(3) no 3_565
O10 C19 3.330(3) no 3_565
N2 O3 3.187(2) no 5_665
N2 O9 3.430(2) no 2_545
C1 O5 3.544(3) no 3_554
C1 O6 3.302(3) no 4_564
C1 O8 3.292(3) no 2_545
C2 O8 3.403(3) no 2_545
C2 O10 3.567(3) no 4_564
C3 O6 3.489(3) no 2_545
C4 O4 3.530(3) no 3_555
C4 O5 3.350(3) no 7_655
C4 O6 3.044(3) no 2_545
C5 O6 3.244(3) no 2_545
C5 O7 3.344(3) no 8_555
C6 O1 3.484(3) no 7_655
C6 O3 3.180(3) no 5_665
C6 O9 3.243(3) no 2_545
C7 O3 3.454(3) no 5_665
C7 O5 3.404(3) no 7_655
C7 O9 3.340(3) no 2_545
C9 O2 3.301(3) no 5_665
C9 O10 3.484(3) no 4_564
C9 C12 3.457(3) no 5_665
C10 O1 3.227(3) no 6_455
C10 O2 3.216(3) no 5_665
C10 O3 3.419(3) no 5_665
C10 C12 3.494(3) no 5_665
C10 C13 3.589(3) no 5_665
C11 O7 3.596(3) no 6_555
C11 O9 3.546(3) no 5_665
C11 O10 3.497(3) no 7_645
C12 O3 3.007(3) no 3_555
C12 O10 3.344(3) no 7_645
C12 C9 3.457(3) no 5_665
C12 C10 3.494(3) no 5_665
C13 O5 3.575(3) no 3_554
C13 O9 3.381(3) no 5_665
C13 C10 3.589(3) no 5_665
C14 O4 3.374(3) no 5_655
C14 O7 3.520(3) no 6_555
C14 O8 3.594(3) no 2_545
C15 O3 3.129(3) no 3_555
C15 O4 3.335(3) no 5_655
C16 O5 3.599(3) no 2_555
C16 O8 3.529(3) no 3_565
C17 O1 3.471(3) no 6_455
C18 O1 3.072(3) no 6_455
C18 O10 3.311(3) no 3_564
C19 O2 3.224(3) no 7_655
C19 O3 3.236(3) no 5_665
C19 O10 3.330(3) no 3_564
C20 O2 3.132(3) no 7_655
C20 O8 3.499(3) no 3_565
W1 H1 3.2009 no .
W1 H4 3.1819 no .
W2 H5 3.1884 no .
W2 H8 3.1873 no .
O2 H4 3.1377 no .
O4 H1 3.3528 no .
O8 H8 3.1661 no .
O10 H5 3.0436 no .
N1 H2 3.2370 no .
N1 H3 3.2492 no .
N2 H6 3.2505 no .
N2 H7 3.2529 no .
C1 H4 3.1526 no .
C2 H3 3.2458 no .
C2 H7 2.7842 no .
C3 H1 3.2545 no .
C3 H4 3.2442 no .
C3 H6 2.6755 no .
C3 H7 2.6922 no .
C4 H2 3.2430 no .
C4 H6 2.7253 no .
C5 H1 3.1553 no .
C6 H8 3.1581 no .
C7 H3 2.7783 no .
C7 H7 3.2504 no .
C8 H2 2.6886 no .
C8 H3 2.6917 no .
C8 H5 3.2535 no .
C8 H8 3.2539 no .
C9 H2 2.7471 no .
C9 H6 3.2503 no .
C10 H5 3.1576 no .
C12 H4 2.7242 no .
C13 H1 3.2068 no .
C14 H1 2.8765 no .
C15 H4 3.1719 no .
C17 H5 3.5499 no .
C18 H8 2.7095 no .
C19 H8 3.5061 no .
C20 H5 2.6322 no .
H1 H2 2.3052 no .
H2 H7 2.3000 no .
H3 H4 2.3069 no .
H3 H6 2.3342 no .
H5 H6 2.3115 no .
H7 H8 2.3149 no .
O1 H5 2.6633 no 7_645
O1 H6 3.3542 no 7_645
O1 H8 2.8627 no 6_555
O2 H7 2.8608 no 5_665
O2 H8 2.6750 no 5_665
O3 H4 3.3175 no 3_554
O3 H5 3.5210 no 5_665
O4 H3 2.7817 no 3_554
O4 H6 3.2735 no 3_554
O5 H1 2.9634 no 3_555
O5 H3 2.5084 no 7_645
O5 H6 3.1168 no 7_645
O6 H1 2.4406 no 4_565
O6 H2 3.4219 no 4_565
O6 H3 3.1555 no 2_555
O6 H4 3.4673 no 2_555
O6 H6 3.0488 no 2_555
O7 H2 3.3088 no 4_565
O7 H3 3.2823 no 8_455
O7 H4 2.5924 no 8_455
O7 H7 3.1511 no 4_565
O8 H1 3.1552 no 2_555
O8 H2 3.3518 no 2_555
O9 H5 3.5739 no 2_555
O10 H2 2.8618 no 4_565
O10 H7 3.2949 no 4_565
C5 H7 3.5870 no 5_665
C11 H5 3.0124 no 7_645
C11 H6 3.5138 no 7_645
C12 H7 3.1366 no 5_665
C12 H8 3.1916 no 5_665
C15 H3 3.3605 no 7_645
C15 H6 3.3278 no 7_645
C16 H1 3.0728 no 4_565
C16 H2 3.2298 no 4_565
C16 H6 3.4817 no 2_555
C17 H2 3.1478 no 4_565
C17 H7 3.3669 no 4_565
C20 H2 2.8976 no 4_565
C20 H7 3.4767 no 4_565
H1 O5 2.9634 no 3_554
H1 O6 2.4406 no 4_564
H1 O8 3.1552 no 2_545
H1 C16 3.0728 no 4_564
H2 O6 3.4219 no 4_564
H2 O7 3.3088 no 4_564
H2 O8 3.3518 no 2_545
H2 O10 2.8618 no 4_564
H2 C16 3.2298 no 4_564
H2 C17 3.1478 no 4_564
H2 C20 2.8976 no 4_564
H3 O4 2.7817 no 3_555
H3 O5 2.5084 no 7_655
H3 O6 3.1555 no 2_545
H3 O7 3.2823 no 8_555
H3 C15 3.3605 no 7_655
H4 O3 3.3175 no 3_555
H4 O6 3.4673 no 2_545
H4 O7 2.5924 no 8_555
H4 H7 3.2799 no 5_665
H5 O1 2.6633 no 7_655
H5 O3 3.5210 no 5_665
H5 O9 3.5739 no 2_545
H5 C11 3.0124 no 7_655
H6 O1 3.3542 no 7_655
H6 O4 3.2735 no 3_555
H6 O5 3.1168 no 7_655
H6 O6 3.0488 no 2_545
H6 C11 3.5138 no 7_655
H6 C15 3.3278 no 7_655
H6 C16 3.4817 no 2_545
H7 O2 2.8608 no 5_665
H7 O7 3.1511 no 4_564
H7 O10 3.2949 no 4_564
H7 C5 3.5870 no 5_665
H7 C12 3.1366 no 5_665
H7 C17 3.3669 no 4_564
H7 C20 3.4767 no 4_564
H7 H4 3.2799 no 5_665
H8 O1 2.8627 no 6_455
H8 O2 2.6750 no 5_665
H8 C12 3.1916 no 5_665

loop_
_geom_torsion_atom_site_label_1
_geom_torsion_atom_site_label_2
_geom_torsion_atom_site_label_3
_geom_torsion_atom_site_label_4
_geom_torsion
_geom_torsion_publ_flag
C12 W1 N1 C1 153.65(13) no
C12 W1 N1 C5 -36.33(13) no
C13 W1 N1 C1 64.03(13) no
C13 W1 N1 C5 -125.94(13) no
C14 W1 N1 C1 -24.68(13) no
C14 W1 N1 C5 145.34(12) no
C15 W1 N1 C1 -113.49(13) no
C15 W1 N1 C5 56.54(13) no
C17 W2 N2 C6 -78.35(12) no
C17 W2 N2 C10 103.84(12) no
C18 W2 N2 C6 -166.91(12) no
C18 W2 N2 C10 15.27(12) no
C19 W2 N2 C6 103.22(12) no
C19 W2 N2 C10 -74.60(12) no
C20 W2 N2 C6 12.53(12) no
C20 W2 N2 C10 -165.28(12) no
W1 N1 C1 C2 165.01(12) no
W1 N1 C5 C4 -165.11(12) no
C1 N1 C5 C4 5.4(3) no
C5 N1 C1 C2 -5.4(3) no
W2 N2 C6 C7 -177.89(11) no
W2 N2 C10 C9 177.73(11) no
C6 N2 C10 C9 -0.2(3) no
C10 N2 C6 C7 0.0(3) no
N1 C1 C2 C3 0.2(3) no
C1 C2 C3 C4 5.0(3) no
C1 C2 C3 C8 -170.85(17) no
C2 C3 C4 C5 -5.1(3) no
C2 C3 C8 C7 145.09(18) no
C2 C3 C8 C9 -31.4(3) no
C4 C3 C8 C7 -30.6(3) no
C4 C3 C8 C9 152.91(17) no
C8 C3 C4 C5 170.82(16) no
C3 C4 C5 N1 -0.1(3) no
N2 C6 C7 C8 0.2(3) no
C6 C7 C8 C3 -176.84(16) no
C6 C7 C8 C9 -0.2(3) no
C3 C8 C9 C10 176.65(15) no
C7 C8 C9 C10 0.0(3) no
C8 C9 C10 N2 0.2(3) no
